data_4079910
loop_
_publ_author_name
'\<Simon, Petr'
'Jambor, Roman'
'R\%u\<zi\<cka, Ale\<s'
'Dost\'al, Libor'

_publ_section_title
;
 Oxidative Addition of Diphenyldichalcogenides PhEEPh (E = S, Se, Te) to
 Low-Valent CN- and NCN-Chelated Organoantimony and Organobismuth
 Compounds
;
_journal_issue 1
_journal_name_full Organometallics
_journal_page_first 239
_journal_paper_doi 10.1021/om3010383
_journal_volume 32
_journal_year 2013
_chemical_formula_moiety 'C24 H29 Bi N2 S2'
_chemical_formula_sum 'C24 H29 Bi N2 S2'
_chemical_formula_weight 618.59
_chemical_name_systematic
; 
 ? 
;
_space_group_IT_number 14
_symmetry_cell_setting monoclinic
_symmetry_space_group_name_Hall '-P 2ybc'
_symmetry_space_group_name_H-M 'P 1 21/c 1'
_atom_sites_solution_hydrogens geom
_atom_sites_solution_primary direct
_atom_sites_solution_secondary difmap
_audit_creation_method SHELXL-97
_cell_angle_alpha 90
_cell_angle_beta 92.454(6)
_cell_angle_gamma 90
_cell_formula_units_Z 4
_cell_length_a 10.3270(7)
_cell_length_b 12.3949(10)
_cell_length_c 18.6080(9)
_cell_measurement_reflns_used 20400
_cell_measurement_temperature 150(1)
_cell_measurement_theta_max 27.5
_cell_measurement_theta_min 1
_cell_volume 2379.7(3)
_computing_cell_refinement 'COLLECT and DENZO'
_computing_data_collection 'COLLECT (Hooft, 1998) and DENZO (Otwinowski & Minor, 1997)'
_computing_data_reduction 'COLLECT and DENZO'
_computing_molecular_graphics 'PLATON (Spek, 2003)'
_computing_publication_material 'SHELXL-97 (Sheldrick, 2008)'
_computing_structure_refinement 'SHELXL-97 (Sheldrick, 1997)'
_computing_structure_solution 'SIR92 (Altomare et al., 1994)'
_diffrn_ambient_temperature 150(1)
_diffrn_detector_area_resol_mean 9.091
_diffrn_measured_fraction_theta_full 0.994
_diffrn_measured_fraction_theta_max 0.994
_diffrn_measurement_device_type 'Bruker Nonius KappaCCD area detector'
_diffrn_measurement_method '\f and \w scans to fill the Ewald sphere'
_diffrn_radiation_monochromator graphite
_diffrn_radiation_source 'fine-focus sealed tube'
_diffrn_radiation_type MoK\a
_diffrn_radiation_wavelength 0.71073
_diffrn_reflns_av_R_equivalents 0.0598
_diffrn_reflns_av_sigmaI/netI 0.0453
_diffrn_reflns_limit_h_max 13
_diffrn_reflns_limit_h_min -13
_diffrn_reflns_limit_k_max 14
_diffrn_reflns_limit_k_min -16
_diffrn_reflns_limit_l_max 23
_diffrn_reflns_limit_l_min -24
_diffrn_reflns_number 20336
_diffrn_reflns_theta_full 27.50
_diffrn_reflns_theta_max 27.50
_diffrn_reflns_theta_min 1.97
_diffrn_standards_number 0
_exptl_absorpt_coefficient_mu 7.597
_exptl_absorpt_correction_T_max 0.519
_exptl_absorpt_correction_T_min 0.401
_exptl_absorpt_correction_type integration
_exptl_absorpt_process_details
;
Gaussian integration (Coppens, 1970)
;
_exptl_crystal_colour yellow
_exptl_crystal_density_diffrn 1.727
_exptl_crystal_density_method 'not measured'
_exptl_crystal_description plate
_exptl_crystal_F_000 1208
_exptl_crystal_size_max 0.19
_exptl_crystal_size_mid 0.14
_exptl_crystal_size_min 0.11
_refine_diff_density_max 0.675
_refine_diff_density_min -0.868
_refine_diff_density_rms 0.145
_refine_ls_extinction_method none
_refine_ls_goodness_of_fit_ref 1.107
_refine_ls_hydrogen_treatment constr
_refine_ls_matrix_type full
_refine_ls_number_parameters 262
_refine_ls_number_reflns 5421
_refine_ls_number_restraints 0
_refine_ls_restrained_S_all 1.107
_refine_ls_R_factor_all 0.0490
_refine_ls_R_factor_gt 0.0312
_refine_ls_shift/su_max 0.000
_refine_ls_shift/su_mean 0.000
_refine_ls_structure_factor_coef Fsqd
_refine_ls_weighting_details 'calc w=1/[\s^2^(Fo^2^)+(0.0000P)^2^+4.9081P] where P=(Fo^2^+2Fc^2^)/3'
_refine_ls_weighting_scheme calc
_refine_ls_wR_factor_gt 0.0513
_refine_ls_wR_factor_ref 0.0576
_reflns_number_gt 4364
_reflns_number_total 5421
_reflns_threshold_expression >2sigma(I)
_cod_data_source_file om3010383_si_002.cif
_cod_data_source_block 13
_cod_original_sg_symbol_H-M 'P 21/c'
_cod_database_code 4079910

loop_
_symmetry_equiv_pos_as_xyz
'x, y, z'
'-x, y+1/2, -z+1/2'
'-x, -y, -z'
'x, -y-1/2, z-1/2'

loop_
_atom_site_label
_atom_site_type_symbol
_atom_site_fract_x
_atom_site_fract_y
_atom_site_fract_z
_atom_site_U_iso_or_equiv
_atom_site_adp_type
_atom_site_occupancy
_atom_site_symmetry_multiplicity
_atom_site_calc_flag
_atom_site_refinement_flags
Bi1 Bi 0.734228(15) 0.240482(12) 0.069508(8) 0.02051(5) Uani 1 1 d .
S1 S 0.69799(12) 0.44831(9) 0.02479(6) 0.0278(3) Uani 1 1 d .
S2 S 0.76030(12) 0.01886(9) 0.09235(6) 0.0274(3) Uani 1 1 d .
C19 C 0.7754(4) 0.0062(3) 0.1866(2) 0.0219(9) Uani 1 1 d .
C14 C 0.8447(5) 0.5173(4) 0.1444(3) 0.0319(11) Uani 1 1 d .
H14 H 0.9151 0.4858 0.1229 0.038 Uiso 1 1 d R
N1 N 0.4883(3) 0.2208(3) 0.05945(19) 0.0237(8) Uani 1 1 d .
C22 C 0.8018(5) -0.0224(4) 0.3367(2) 0.0337(12) Uani 1 1 d .
H22 H 0.8114 -0.0323 0.3862 0.040 Uiso 1 1 d R
C1 C 0.6818(4) 0.1919(3) -0.0419(2) 0.0220(9) Uani 1 1 d .
C21 C 0.8463(5) -0.0988(4) 0.2905(3) 0.0377(12) Uani 1 1 d .
H21 H 0.8868 -0.1605 0.3090 0.045 Uiso 1 1 d R
C10 C 0.9122(4) 0.1356(4) -0.0516(2) 0.0284(10) Uani 1 1 d .
H10A H 0.9160 0.0650 -0.0292 0.034 Uiso 1 1 d R
H10B H 0.9747 0.1370 -0.0891 0.034 Uiso 1 1 d R
C20 C 0.8332(5) -0.0861(4) 0.2166(2) 0.0295(11) Uani 1 1 d .
H20 H 0.8631 -0.1399 0.1866 0.035 Uiso 1 1 d R
N2 N 0.9469(4) 0.2181(3) 0.0031(2) 0.0274(8) Uani 1 1 d .
C13 C 0.7214(5) 0.5102(4) 0.1100(2) 0.0255(10) Uani 1 1 d .
C6 C 0.7789(5) 0.1535(3) -0.0845(2) 0.0240(10) Uani 1 1 d .
C9 C 0.4479(5) 0.1105(4) 0.0778(3) 0.0318(11) Uani 1 1 d .
H9A H 0.4690 0.0978 0.1278 0.038 Uiso 1 1 d R
H9B H 0.4930 0.0594 0.0492 0.038 Uiso 1 1 d R
H9C H 0.3562 0.1026 0.0688 0.038 Uiso 1 1 d R
C18 C 0.6172(5) 0.5554(4) 0.1448(2) 0.0302(11) Uani 1 1 d .
H18 H 0.5339 0.5512 0.1239 0.036 Uiso 1 1 d R
C5 C 0.7439(5) 0.1266(4) -0.1553(3) 0.0332(12) Uani 1 1 d .
H5 H 0.8072 0.1030 -0.1857 0.040 Uiso 1 1 d R
C3 C 0.5205(5) 0.1681(4) -0.1364(2) 0.0302(11) Uani 1 1 d .
H3 H 0.4347 0.1702 -0.1537 0.036 Uiso 1 1 d R
C23 C 0.7432(5) 0.0690(4) 0.3086(2) 0.0304(11) Uani 1 1 d .
H23 H 0.7121 0.1213 0.3393 0.036 Uiso 1 1 d R
C2 C 0.5532(4) 0.1993(4) -0.0660(2) 0.0245(9) Uani 1 1 d .
C7 C 0.4541(4) 0.2448(4) -0.0172(2) 0.0276(9) Uani 1 1 d .
H7A H 0.4475 0.3222 -0.0241 0.033 Uiso 1 1 d R
H7B H 0.3702 0.2133 -0.0298 0.033 Uiso 1 1 d R
C17 C 0.6374(5) 0.6078(4) 0.2106(3) 0.0365(12) Uani 1 1 d .
H17 H 0.5678 0.6389 0.2330 0.044 Uiso 1 1 d R
C11 C 0.9877(5) 0.3184(4) -0.0321(3) 0.0381(12) Uani 1 1 d .
H11A H 1.0669 0.3052 -0.0559 0.046 Uiso 1 1 d R
H11B H 1.0016 0.3741 0.0033 0.046 Uiso 1 1 d R
H11C H 0.9217 0.3408 -0.0668 0.046 Uiso 1 1 d R
C24 C 0.7296(4) 0.0831(4) 0.2343(2) 0.0291(10) Uani 1 1 d .
H24 H 0.6896 0.1452 0.2163 0.035 Uiso 1 1 d R
C15 C 0.8649(5) 0.5695(4) 0.2096(3) 0.0366(12) Uani 1 1 d .
H15 H 0.9479 0.5747 0.2307 0.044 Uiso 1 1 d R
C4 C 0.6169(5) 0.1331(4) -0.1808(3) 0.0358(12) Uani 1 1 d .
H4 H 0.5959 0.1145 -0.2283 0.043 Uiso 1 1 d R
C8 C 0.4239(5) 0.2993(4) 0.1061(3) 0.0335(11) Uani 1 1 d .
H8A H 0.3321 0.2979 0.0956 0.040 Uiso 1 1 d R
H8B H 0.4566 0.3704 0.0974 0.040 Uiso 1 1 d R
H8C H 0.4414 0.2802 0.1555 0.040 Uiso 1 1 d R
C12 C 1.0515(5) 0.1779(4) 0.0522(3) 0.0391(13) Uani 1 1 d .
H12A H 1.1214 0.1517 0.0247 0.047 Uiso 1 1 d R
H12B H 1.0193 0.1203 0.0810 0.047 Uiso 1 1 d R
H12C H 1.0822 0.2354 0.0830 0.047 Uiso 1 1 d R
C16 C 0.7596(6) 0.6142(4) 0.2429(3) 0.0417(14) Uani 1 1 d .
H16 H 0.7720 0.6482 0.2872 0.050 Uiso 1 1 d R

loop_
_atom_site_aniso_label
_atom_site_aniso_U_11
_atom_site_aniso_U_22
_atom_site_aniso_U_33
_atom_site_aniso_U_23
_atom_site_aniso_U_13
_atom_site_aniso_U_12
Bi1 0.02338(8) 0.02056(8) 0.01760(8) -0.00108(7) 0.00104(5) 0.00279(8)
S1 0.0341(7) 0.0256(6) 0.0240(6) 0.0030(5) 0.0030(5) 0.0041(5)
S2 0.0365(7) 0.0256(6) 0.0201(5) 0.0006(4) 0.0010(5) 0.0051(5)
C19 0.021(2) 0.022(2) 0.023(2) 0.0035(17) 0.0031(17) -0.0040(17)
C14 0.031(3) 0.028(3) 0.037(3) 0.000(2) 0.008(2) -0.001(2)
N1 0.0249(19) 0.0216(19) 0.0248(19) 0.0008(15) 0.0042(14) -0.0001(15)
C22 0.041(3) 0.040(3) 0.020(2) 0.003(2) 0.004(2) -0.015(2)
C1 0.026(2) 0.019(2) 0.021(2) 0.0037(17) 0.0038(17) 0.0003(18)
C21 0.052(3) 0.032(3) 0.029(3) 0.010(2) 0.000(2) 0.000(2)
C10 0.027(3) 0.028(2) 0.031(3) -0.003(2) 0.012(2) 0.005(2)
C20 0.037(3) 0.025(2) 0.028(3) 0.0032(19) 0.007(2) 0.003(2)
N2 0.023(2) 0.026(2) 0.033(2) -0.0045(16) 0.0024(15) 0.0028(16)
C13 0.031(3) 0.020(2) 0.026(2) 0.0056(18) 0.0050(19) 0.0013(19)
C6 0.031(3) 0.019(2) 0.022(2) 0.0023(17) 0.0055(18) 0.0007(19)
C9 0.034(3) 0.025(3) 0.036(3) 0.002(2) 0.007(2) -0.004(2)
C18 0.037(3) 0.022(2) 0.032(3) 0.005(2) 0.009(2) 0.003(2)
C5 0.048(3) 0.028(3) 0.024(2) -0.005(2) 0.008(2) 0.005(2)
C3 0.038(3) 0.024(2) 0.028(3) 0.005(2) -0.007(2) -0.004(2)
C23 0.032(3) 0.033(3) 0.027(2) -0.005(2) 0.010(2) -0.009(2)
C2 0.026(2) 0.022(2) 0.025(2) 0.0037(18) -0.0011(18) -0.0008(19)
C7 0.024(2) 0.029(2) 0.030(2) 0.006(2) 0.0004(17) -0.001(2)
C17 0.049(3) 0.028(3) 0.033(3) 0.001(2) 0.010(2) 0.005(2)
C11 0.027(3) 0.030(3) 0.058(4) 0.001(2) 0.011(2) -0.006(2)
C24 0.031(3) 0.031(3) 0.025(2) 0.001(2) 0.0023(19) 0.005(2)
C15 0.040(3) 0.034(3) 0.035(3) 0.000(2) -0.005(2) -0.006(2)
C4 0.058(4) 0.029(3) 0.020(2) -0.002(2) -0.005(2) -0.009(2)
C8 0.029(3) 0.031(3) 0.041(3) -0.005(2) 0.013(2) 0.004(2)
C12 0.030(3) 0.042(3) 0.045(3) -0.009(2) -0.004(2) 0.007(2)
C16 0.070(4) 0.027(3) 0.028(3) -0.006(2) 0.003(3) -0.003(3)

loop_
_atom_type_symbol
_atom_type_description
_atom_type_scat_dispersion_real
_atom_type_scat_dispersion_imag
_atom_type_scat_source
C C 0.0033 0.0016 'International Tables Vol C Tables 4.2.6.8 and 6.1.1.4'
H H 0.0000 0.0000 'International Tables Vol C Tables 4.2.6.8 and 6.1.1.4'
N N 0.0061 0.0033 'International Tables Vol C Tables 4.2.6.8 and 6.1.1.4'
S S 0.1246 0.1234 'International Tables Vol C Tables 4.2.6.8 and 6.1.1.4'
Bi Bi -4.1077 10.2566 'International Tables Vol C Tables 4.2.6.8 and 6.1.1.4'

loop_
_exptl_crystal_face_index_h
_exptl_crystal_face_index_k
_exptl_crystal_face_index_l
_exptl_crystal_face_perp_dist
1 0 0 0.050
-1 0 0 0.070
0 0 1 0.058
0 0 -1 0.094
0 1 0 0.056
0 -1 0 0.043
0 1 -1 0.078

loop_
_geom_angle_atom_site_label_1
_geom_angle_atom_site_label_2
_geom_angle_atom_site_label_3
_geom_angle
C1 Bi1 N1 72.60(14)
C1 Bi1 N2 72.57(14)
N1 Bi1 N2 145.09(11)
C1 Bi1 S1 86.92(11)
N1 Bi1 S1 86.82(8)
N2 Bi1 S1 93.68(9)
C1 Bi1 S2 83.82(11)
N1 Bi1 S2 90.37(8)
N2 Bi1 S2 83.59(9)
S1 Bi1 S2 170.74(3)
C13 S1 Bi1 97.13(15)
C19 S2 Bi1 104.06(15)
C20 C19 C24 117.1(4)
C20 C19 S2 119.3(3)
C24 C19 S2 123.7(3)
C15 C14 C13 122.0(5)
C15 C14 H14 118.7
C13 C14 H14 119.3
C9 N1 C8 109.6(4)
C9 N1 C7 110.5(4)
C8 N1 C7 109.7(4)
C9 N1 Bi1 111.2(3)
C8 N1 Bi1 111.4(3)
C7 N1 Bi1 104.3(2)
C21 C22 C23 118.9(4)
C21 C22 H22 120.4
C23 C22 H22 120.7
C2 C1 C6 123.0(4)
C2 C1 Bi1 118.6(3)
C6 C1 Bi1 118.4(3)
C22 C21 C20 121.6(5)
C22 C21 H21 119.6
C20 C21 H21 118.9
N2 C10 C6 111.8(4)
N2 C10 H10A 108.8
C6 C10 H10A 109.3
N2 C10 H10B 109.5
C6 C10 H10B 109.4
H10A C10 H10B 108.1
C21 C20 C19 120.8(4)
C21 C20 H20 119.5
C19 C20 H20 119.7
C12 N2 C11 110.2(4)
C12 N2 C10 110.1(4)
C11 N2 C10 110.0(4)
C12 N2 Bi1 110.9(3)
C11 N2 Bi1 112.8(3)
C10 N2 Bi1 102.6(3)
C18 C13 C14 117.8(4)
C18 C13 S1 120.7(4)
C14 C13 S1 121.5(4)
C1 C6 C5 117.2(4)
C1 C6 C10 119.5(4)
C5 C6 C10 123.2(4)
N1 C9 H9A 108.8
N1 C9 H9B 109.6
H9A C9 H9B 109.5
N1 C9 H9C 110.0
H9A C9 H9C 109.5
H9B C9 H9C 109.5
C17 C18 C13 120.3(5)
C17 C18 H18 119.7
C13 C18 H18 120.0
C4 C5 C6 121.1(5)
C4 C5 H5 119.5
C6 C5 H5 119.3
C4 C3 C2 119.6(5)
C4 C3 H3 120.0
C2 C3 H3 120.4
C22 C23 C24 120.2(4)
C22 C23 H23 119.9
C24 C23 H23 119.9
C1 C2 C3 118.4(4)
C1 C2 C7 119.8(4)
C3 C2 C7 121.8(4)
N1 C7 C2 111.4(3)
N1 C7 H7A 109.7
C2 C7 H7A 109.6
N1 C7 H7B 109.0
C2 C7 H7B 109.1
H7A C7 H7B 108.0
C16 C17 C18 120.7(5)
C16 C17 H17 119.4
C18 C17 H17 119.9
N2 C11 H11A 109.0
N2 C11 H11B 109.8
H11A C11 H11B 109.5
N2 C11 H11C 109.6
H11A C11 H11C 109.5
H11B C11 H11C 109.5
C23 C24 C19 121.5(4)
C23 C24 H24 119.0
C19 C24 H24 119.5
C14 C15 C16 119.0(5)
C14 C15 H15 120.4
C16 C15 H15 120.6
C5 C4 C3 120.6(4)
C5 C4 H4 119.5
C3 C4 H4 119.9
N1 C8 H8A 109.5
N1 C8 H8B 109.6
H8A C8 H8B 109.5
N1 C8 H8C 109.3
H8A C8 H8C 109.5
H8B C8 H8C 109.5
N2 C12 H12A 109.3
N2 C12 H12B 109.6
H12A C12 H12B 109.5
N2 C12 H12C 109.5
H12A C12 H12C 109.5
H12B C12 H12C 109.5
C17 C16 C15 120.2(5)
C17 C16 H16 120.1
C15 C16 H16 119.7

loop_
_geom_bond_atom_site_label_1
_geom_bond_atom_site_label_2
_geom_bond_distance
Bi1 C1 2.204(4)
Bi1 N1 2.550(4)
Bi1 N2 2.581(4)
Bi1 S1 2.7279(12)
Bi1 S2 2.7909(12)
S1 C13 1.769(5)
S2 C19 1.761(4)
C19 C20 1.396(6)
C19 C24 1.398(6)
C14 C15 1.384(7)
C14 C13 1.402(7)
C14 H14 0.9301
N1 C9 1.474(6)
N1 C8 1.479(6)
N1 C7 1.485(5)
C22 C21 1.371(7)
C22 C23 1.378(7)
C22 H22 0.9299
C1 C2 1.386(6)
C1 C6 1.388(6)
C21 C20 1.386(6)
C21 H21 0.9300
C10 N2 1.477(6)
C10 C6 1.498(6)
C10 H10A 0.9700
C10 H10B 0.9701
C20 H20 0.9301
N2 C12 1.471(6)
N2 C11 1.475(6)
C13 C18 1.397(6)
C6 C5 1.392(6)
C9 H9A 0.9600
C9 H9B 0.9601
C9 H9C 0.9600
C18 C17 1.393(7)
C18 H18 0.9301
C5 C4 1.378(7)
C5 H5 0.9300
C3 C4 1.390(7)
C3 C2 1.394(6)
C3 H3 0.9299
C23 C24 1.395(6)
C23 H23 0.9299
C2 C7 1.506(6)
C7 H7A 0.9700
C7 H7B 0.9700
C17 C16 1.376(8)
C17 H17 0.9300
C11 H11A 0.9600
C11 H11B 0.9600
C11 H11C 0.9601
C24 H24 0.9300
C15 C16 1.390(7)
C15 H15 0.9300
C4 H4 0.9300
C8 H8A 0.9600
C8 H8B 0.9601
C8 H8C 0.9598
C12 H12A 0.9601
C12 H12B 0.9600
C12 H12C 0.9600
C16 H16 0.9300
